data_2206101
loop_
_publ_author_name
'Jones, Helen P.'
'Gillon, Amy L.'
'Davey, Roger J.'

_publ_section_title
;
 Sodium 3,5-dinitrobenzoate
;
_journal_issue 6
_journal_name_full 'Acta Crystallographica Section E'
_journal_page_first m1131
_journal_page_last m1132
_journal_paper_doi 10.1107/S1600536805014893
_journal_volume 61
_journal_year 2005
_chemical_formula_iupac 'Na +, C7 H3 N2 O6 -'
_chemical_formula_moiety 'Na +, C7 H3 N2 O6 -'
_chemical_formula_structural 'C7 H3 N2 O6 Na'
_chemical_formula_sum 'C7 H3 N2 Na O6'
_chemical_formula_weight 234.1
_chemical_name_systematic
;
Sodium 3,5-dinitrobenzoate
;
_space_group_IT_number 152
_symmetry_cell_setting trigonal
_symmetry_space_group_name_Hall 'P 31 2"'
_symmetry_space_group_name_H-M 'P 31 2 1'
_atom_sites_solution_hydrogens geom
_atom_sites_solution_primary direct
_atom_sites_solution_secondary difmap
_cell_angle_alpha 90
_cell_angle_beta 90
_cell_angle_gamma 120
_cell_formula_units_Z 3
_cell_length_a 10.7701(5)
_cell_length_b 10.7701(5)
_cell_length_c 6.3526(2)
_cell_measurement_reflns_used 2522
_cell_measurement_temperature 150
_cell_measurement_theta_max 27.485
_cell_measurement_theta_min 0.998
_cell_volume 638.15(5)
_computing_cell_refinement 'SCALEPACK (Otwinowski & Minor, 1997)'
_computing_data_collection 'COLLECT (Nonius, 2000)'
_computing_data_reduction 'SCALEPACK and DENZO (Otwinowski & Minor, 1997)'
_computing_molecular_graphics 'ORTEP-3 for Windows (Farrugia, 1997)'
_computing_publication_material 'WinGX (Farrugia, 1999)'
_computing_structure_refinement 'SHELXL97 (Sheldrick, 1997)'
_computing_structure_solution 'SHELXS97 (Sheldrick, 1997)'
_diffrn_ambient_temperature 150
_diffrn_measured_fraction_theta_full 0.977
_diffrn_measured_fraction_theta_max 0.977
_diffrn_measurement_device '95mm CCD camera on \k-goniostat'
_diffrn_measurement_device_type 'Nonius KappaCCD'
_diffrn_measurement_method 'CCD rotation images, thick slices'
_diffrn_radiation_monochromator graphite
_diffrn_radiation_type MoK\a
_diffrn_radiation_wavelength 0.71073
_diffrn_reflns_av_R_equivalents 0.0273
_diffrn_reflns_limit_h_max 13
_diffrn_reflns_limit_h_min -12
_diffrn_reflns_limit_k_max 13
_diffrn_reflns_limit_k_min -8
_diffrn_reflns_limit_l_max 8
_diffrn_reflns_limit_l_min -8
_diffrn_reflns_number 3498
_diffrn_reflns_reduction_process
;
Scaled and merged with SORTAV (Blessing, 1989; 1987)
;
_diffrn_reflns_theta_full 27.46
_diffrn_reflns_theta_max 27.46
_diffrn_reflns_theta_min 3.78
_exptl_absorpt_coefficient_mu 0.203
_exptl_absorpt_correction_T_max 0.951
_exptl_absorpt_correction_T_min 0.796
_exptl_absorpt_correction_type multi-scan
_exptl_absorpt_process_details '(Blessing, 1995)'
_exptl_crystal_colour red
_exptl_crystal_density_diffrn 1.828
_exptl_crystal_density_method 'not measured'
_exptl_crystal_description prism
_exptl_crystal_F_000 354
_exptl_crystal_size_max 0.25
_exptl_crystal_size_mid 0.25
_exptl_crystal_size_min 0.25
_refine_diff_density_max 0.238
_refine_diff_density_min -0.18
_refine_ls_extinction_coef 0.14(2)
_refine_ls_extinction_expression Fc^*^=kFc[1+0.001xFc^2^\l^3^/sin(2\q)]^-1/4^
_refine_ls_extinction_method SHELXL97
_refine_ls_goodness_of_fit_ref 1.093
_refine_ls_hydrogen_treatment constr
_refine_ls_matrix_type full
_refine_ls_number_parameters 76
_refine_ls_number_reflns 554
_refine_ls_number_restraints 0
_refine_ls_restrained_S_all 1.093
_refine_ls_R_factor_all 0.0274
_refine_ls_R_factor_gt 0.0255
_refine_ls_shift/su_max 0
_refine_ls_shift/su_mean 0
_refine_ls_structure_factor_coef Fsqd
_refine_ls_weighting_details 'calc w = 1/[\s^2^(Fo^2^)+(0.0336P)^2^+0.1582P] where P = (Fo^2^+2Fc^2^)/3'
_refine_ls_weighting_scheme calc
_refine_ls_wR_factor_gt 0.0655
_refine_ls_wR_factor_ref 0.0662
_reflns_number_gt 537
_reflns_number_total 554
_reflns_threshold_expression I>2\s(I)
_cod_data_source_file ww6381.cif
_cod_data_source_block I
_cod_database_code 2206101
_cod_database_fobs_code 2206101

loop_
_symmetry_equiv_pos_as_xyz
'x, y, z'
'-y, x-y, z+1/3'
'y, x, -z'
'-x+y, -x, z+2/3'
'-x, -x+y, -z+1/3'
'x-y, -y, -z+2/3'

loop_
_atom_site_label
_atom_site_fract_x
_atom_site_fract_y
_atom_site_fract_z
_atom_site_U_iso_or_equiv
_atom_site_adp_type
_atom_site_calc_flag
_atom_site_refinement_flags
_atom_site_occupancy
_atom_site_type_symbol
C1 0.2002(2) 1 -0.1667 0.0113(5) Uani d S 1 C
C2 0.3418(2) 1 -0.1667 0.0122(5) Uani d S 1 C
C3 0.3701(2) 0.92732(19) -0.0104(2) 0.0131(4) Uani d . 1 C
H3 0.3033 0.8786 0.0952 0.016 Uiso calc R 1 H
O3 0.11648(14) 0.93745(13) -0.01613(17) 0.0138(3) Uani d . 1 O
C4 0.4994(2) 0.9287(2) -0.0143(2) 0.0151(4) Uani d . 1 C
C5 0.6034(2) 1 -0.1667 0.0155(5) Uani d S 1 C
H5 0.6897 1 -0.1667 0.019 Uiso calc SR 1 H
N2 0.52972(17) 0.85204(18) 0.1513(2) 0.0186(4) Uani d . 1 N
Na1 0.87486(9) 0.87486(9) 0 0.0131(3) Uani d S 1 Na
O1 0.63430(15) 0.83610(16) 0.1274(2) 0.0242(4) Uani d . 1 O
O2 0.45083(19) 0.8090(2) 0.3043(2) 0.0329(4) Uani d . 1 O

loop_
_atom_site_aniso_label
_atom_site_aniso_U_11
_atom_site_aniso_U_22
_atom_site_aniso_U_33
_atom_site_aniso_U_12
_atom_site_aniso_U_13
_atom_site_aniso_U_23
C1 0.0111(8) 0.0108(11) 0.0118(10) 0.0054(5) -0.0016(4) -0.0031(8)
C2 0.0115(9) 0.0135(11) 0.0122(10) 0.0067(6) -0.0012(4) -0.0024(9)
C3 0.0136(9) 0.0142(9) 0.0121(8) 0.0073(7) 0.0010(6) 0.0001(6)
O3 0.0118(6) 0.0162(7) 0.0133(6) 0.0069(5) 0.0013(4) 0.0010(5)
C4 0.0170(8) 0.0185(9) 0.0132(8) 0.0115(7) -0.0009(6) 0.0006(7)
C5 0.0130(9) 0.0179(13) 0.0173(11) 0.0089(6) 0.0002(5) 0.0005(9)
N2 0.0179(8) 0.0226(9) 0.0183(7) 0.0125(7) 0.0007(6) 0.0056(6)
Na1 0.0131(4) 0.0131(4) 0.0128(4) 0.0064(4) -0.00068(18) 0.00068(18)
O1 0.0170(7) 0.0323(9) 0.0300(7) 0.0174(7) 0.0027(6) 0.0104(6)
O2 0.0356(9) 0.0548(11) 0.0228(7) 0.0335(9) 0.0132(6) 0.0209(7)

loop_
_atom_type_symbol
_atom_type_description
_atom_type_scat_dispersion_real
_atom_type_scat_dispersion_imag
_atom_type_scat_source
C C 0.0033 0.0000 'International Tables Vol C Tables 4.2.6.8 and 6.1.1.4'
H H 0.0000 0.0000 'International Tables Vol C Tables 4.2.6.8 and 6.1.1.4'
N N 0.0061 0.0000 'International Tables Vol C Tables 4.2.6.8 and 6.1.1.4'
Na Na 0.0362 0.0000 'International Tables Vol C Tables 4.2.6.8 and 6.1.1.4'
O O 0.0106 0.0000 'International Tables Vol C Tables 4.2.6.8 and 6.1.1.4'

loop_
_geom_angle_atom_site_label_1
_geom_angle_atom_site_label_2
_geom_angle_atom_site_label_3
_geom_angle_site_symmetry_1
_geom_angle_site_symmetry_3
_geom_angle
O3 C1 O3 6_674 . 126.5(2)
O3 C1 C2 . . 116.77(11)
C3 C2 C3 6_674 . 119.9(2)
C3 C2 C1 . . 120.06(11)
C4 C3 C2 . . 118.90(16)
C4 C3 H3 . . 120.5
C2 C3 H3 . . 120.5
C1 O3 Na1 . 2_665 131.53(9)
C1 O3 Na1 . 1_455 125.81(12)
Na1 O3 Na1 2_665 1_455 85.34(5)
C3 C4 C5 . . 123.23(16)
C3 C4 N2 . . 119.02(15)
C5 C4 N2 . . 117.74(16)
C4 C5 C4 6_674 . 115.8(2)
C4 C5 H5 . . 122.1
O2 N2 O1 . . 123.91(16)
O2 N2 C4 . . 118.34(14)
O1 N2 C4 . . 117.74(15)
O3 Na1 O3 5_655 4_564 167.89(8)
O3 Na1 O3 4_564 3_565 86.31(5)
O3 Na1 O3 4_564 1_655 102.24(5)
O3 Na1 O3 3_565 1_655 91.20(7)
O3 Na1 O1 5_655 . 79.55(5)
O3 Na1 O1 4_564 . 93.24(5)
O3 Na1 O1 3_565 . 82.64(5)
O3 Na1 O1 1_655 . 162.96(5)
O1 Na1 O1 3 . 107.43(8)
O3 Na1 Na1 5_655 2_765 47.77(3)
O3 Na1 Na1 4_564 2_765 143.85(5)
O3 Na1 Na1 3_565 2_765 77.64(3)
O3 Na1 Na1 1_655 2_765 46.88(4)
O1 Na1 Na1 3 2_765 108.62(3)
O1 Na1 Na1 . 2_765 116.10(3)
Na1 Na1 Na1 2_765 4_674 100.20(3)
N2 O1 Na1 . . 160.96(12)

loop_
_geom_bond_atom_site_label_1
_geom_bond_atom_site_label_2
_geom_bond_site_symmetry_2
_geom_bond_distance
C1 O3 . 1.2547(16)
C1 C2 . 1.525(3)
C2 C3 . 1.389(2)
C3 C4 . 1.386(2)
C3 H3 . 0.93
O3 Na1 2_665 2.3083(11)
O3 Na1 1_455 2.3416(14)
C4 C5 . 1.386(2)
C4 N2 . 1.471(2)
C5 H5 . 0.93
N2 O2 . 1.220(2)
N2 O1 . 1.231(2)
